data_2005115
loop_
_publ_author_name
'Olbertz, A.'
'Stachel, D.'
'Svoboda, I.'
'Fuess, H.'

_publ_contact_author
;
Ingrid Svoboda
Strukturforschung
FB Materialwissenschaft
Technische Hochschule Darmstadt
Petersenstrasse 20
64287 Darmstadt
Germany
;
_publ_section_title
;
 NiHP~5~O~14~ Ultraphosphate
;
_journal_issue 7
_journal_name_full 'Acta Crystallographica Section C'
_journal_page_first 1603
_journal_page_last 1605
_journal_paper_doi 10.1107/S0108270196000595
_journal_volume 52
_journal_year 1996
_chemical_formula_sum 'H Ni O14 P5'
_chemical_formula_weight 438.57
_chemical_name_systematic
;
 ?
;
_space_group_IT_number 14
_symmetry_cell_setting monoclinic
_symmetry_space_group_name_Hall '-P 2yn'
_symmetry_space_group_name_H-M 'P 1 21/n 1'
_audit_creation_method SHELXL
_cell_angle_alpha 90.00
_cell_angle_beta 97.262(9)
_cell_angle_gamma 90.00
_cell_formula_units_Z 4
_cell_length_a 9.6660(10)
_cell_length_b 8.0620(10)
_cell_length_c 12.9960(10)
_cell_measurement_reflns_used 25
_cell_measurement_temperature 299(2)
_cell_measurement_theta_max 11.15
_cell_measurement_theta_min 3.30
_cell_volume 1004.62(18)
_computing_cell_refinement 'Diffractometer Control Software'
_computing_data_collection 'Diffractometer Control Software (Enraf-Nonius, 1993)'
_computing_data_reduction 'REDU4 (Stoe & Cie, 1992)'
_computing_molecular_graphics 'PLUTON93 (Spek, 1993)'
_computing_publication_material SHELXL93
_computing_structure_refinement 'SHELXL93 (Sheldrick, 1993)'
_computing_structure_solution 'SHELXS86 (Sheldrick, 1985)'
_diffrn_ambient_temperature 299(2)
_diffrn_measurement_device 'Enraf-Nonius CAD4'
_diffrn_measurement_method \w/2\q
_diffrn_radiation_monochromator graphite
_diffrn_radiation_source 'fine-focus sealed tube'
_diffrn_radiation_type MoK\a
_diffrn_radiation_wavelength 0.71093
_diffrn_reflns_av_R_equivalents 0.0269
_diffrn_reflns_av_sigmaI/netI 0.0585
_diffrn_reflns_limit_h_max 3
_diffrn_reflns_limit_h_min -15
_diffrn_reflns_limit_k_max 12
_diffrn_reflns_limit_k_min 0
_diffrn_reflns_limit_l_max 20
_diffrn_reflns_limit_l_min -20
_diffrn_reflns_number 5521
_diffrn_reflns_theta_max 34.96
_diffrn_reflns_theta_min 2.48
_diffrn_standards_decay_% 0.6
_diffrn_standards_interval_time 120
_diffrn_standards_number 3
_exptl_absorpt_coefficient_mu 2.817
_exptl_absorpt_correction_T_max 0.8210
_exptl_absorpt_correction_T_min 0.7541
_exptl_absorpt_correction_type 'empirical, \y-scan'
_exptl_crystal_colour 'pale green'
_exptl_crystal_density_diffrn 2.900
_exptl_crystal_description prism
_exptl_crystal_F_000 864
_exptl_crystal_size_max 0.10
_exptl_crystal_size_mid 0.08
_exptl_crystal_size_min 0.05
_refine_diff_density_max 0.662
_refine_diff_density_min -0.631
_refine_ls_extinction_method none
_refine_ls_goodness_of_fit_all 1.023
_refine_ls_goodness_of_fit_obs 1.066
_refine_ls_matrix_type full
_refine_ls_number_parameters 185
_refine_ls_number_reflns 4415
_refine_ls_number_restraints 0
_refine_ls_restrained_S_all 1.023
_refine_ls_restrained_S_obs 1.066
_refine_ls_R_factor_all 0.0737
_refine_ls_R_factor_obs 0.0302
_refine_ls_shift/esd_max -0.005
_refine_ls_shift/esd_mean 0.000
_refine_ls_structure_factor_coef Fsqd
_refine_ls_weighting_details 'w = 1/[\s^2^(Fo^2^)+(0.0288P)^2^+0.7054P] where P=(Fo^2^+2Fc^2^)/3'
_refine_ls_weighting_scheme calc
_refine_ls_wR_factor_all 0.0729
_refine_ls_wR_factor_obs 0.0636
_reflns_number_observed 3151
_reflns_number_total 4415
_reflns_observed_criterion >2sigma(I)
_cod_data_source_file du1148.cif
_cod_data_source_block sta21
_cod_depositor_comments
;
The following automatic conversions were performed:
'_symmetry_cell_setting' value 'Monoclinic' changed to 'monoclinic'
according to '/home/saulius/struct/CIF-dictionaries/cif_core.dic'
dictionary named 'cif_core.dic' version 2.4.1 from 2010-06-29.

Automatic conversion script
Id: cif_fix_enum 1527 2010-12-29 10:47:43Z saulius 

The following automatic conversions were performed:

'_symmetry_cell_setting' value 'Monoclinic' changed to 'monoclinic'
according to /home/saulius/struct/CIF-dictionaries/cif_core.dic
dictionary named 'cif_core.dic' version 2.4.1 from
2010-06-29.

'_geom_bond_publ_flag' value 'Y' changed to 'y'
according to /home/saulius/struct/CIF-dictionaries/cif_core.dic
dictionary named 'cif_core.dic' version 2.4.1 from 2010-06-29 (33
times).

'_geom_angle_publ_flag' value 'Y' changed to 'y' according
to /home/saulius/struct/CIF-dictionaries/cif_core.dic dictionary
named 'cif_core.dic' version 2.4.1 from 2010-06-29 (58 times).

Automatic conversion script
Id: cif_fix_values 1715 2011-07-08 13:25:40Z adriana 

The following automatic conversions were performed:

'_refine_ls_weighting_scheme' value 'calc w =
1/[\s^2^(Fo^2^)+(0.0288P)^2^+0.7054P] where P=(Fo^2^+2Fc^2^)/3' was
changed to 'calc'. New tag '_refine_ls_weighting_details' was
created. The value of the new tag was set to 'w =
1/[\s^2^(Fo^2^)+(0.0288P)^2^+0.7054P] where P=(Fo^2^+2Fc^2^)/3'.

Automatic conversion script
Id: cif_fix_values 3143 2015-03-26 13:38:13Z robertas 
;
_cod_original_cell_volume 1004.6(2)
_cod_original_sg_symbol_H-M 'P 21/n'
_cod_original_formula_sum NiHP5O14
_cod_database_code 2005115

loop_
_symmetry_equiv_pos_as_xyz
'x, y, z'
'-x+1/2, y+1/2, -z+1/2'
'-x, -y, -z'
'x-1/2, -y-1/2, z-1/2'

loop_
_atom_site_aniso_label
_atom_site_aniso_U_11
_atom_site_aniso_U_22
_atom_site_aniso_U_33
_atom_site_aniso_U_12
_atom_site_aniso_U_13
_atom_site_aniso_U_23
Ni1 0.00814(11) 0.00844(11) 0.00710(10) 0.00100(9) 0.00123(8) -0.00007(9)
P1 0.0100(2) 0.0073(2) 0.0074(2) 0.0004(2) -0.0001(2) 0.0000(2)
P2 0.0076(2) 0.0074(2) 0.0070(2) 0.0004(2) 0.0025(2) -0.0004(2)
P3 0.0085(2) 0.0067(2) 0.0068(2) 0.0004(2) 0.0024(2) 0.0011(2)
P4 0.0083(2) 0.0069(2) 0.0083(2) -0.0005(2) 0.0014(2) -0.0006(2)
P5 0.0082(2) 0.0094(2) 0.0081(2) 0.0022(2) 0.0017(2) 0.0004(2)
O1 0.0123(7) 0.0103(6) 0.0117(6) 0.0009(6) -0.0010(5) 0.0023(5)
O2 0.0169(8) 0.0090(6) 0.0123(6) -0.0022(6) -0.0017(6) 0.0019(5)
O3 0.0113(7) 0.0110(6) 0.0147(7) 0.0002(6) -0.0022(5) 0.0007(5)
O4 0.0141(7) 0.0110(6) 0.0106(6) 0.0050(6) 0.0055(5) 0.0018(5)
O5 0.0174(8) 0.0083(6) 0.0123(6) -0.0039(6) 0.0037(6) -0.0010(5)
O6 0.0105(7) 0.0106(6) 0.0166(7) 0.0003(6) 0.0068(5) 0.0009(5)
O7 0.0087(6) 0.0190(7) 0.0091(6) 0.0044(6) 0.0030(5) -0.0012(5)
O8 0.0170(8) 0.0158(7) 0.0090(6) -0.0043(6) -0.0018(6) 0.0003(5)
O9 0.0123(7) 0.0121(6) 0.0102(6) 0.0004(6) 0.0021(5) 0.0044(5)
O10 0.0194(8) 0.0115(7) 0.0156(7) -0.0061(6) 0.0118(6) -0.0075(5)
O11 0.0172(8) 0.0217(8) 0.0168(7) 0.0106(7) 0.0000(6) -0.0030(6)
O12 0.0190(8) 0.0087(6) 0.0134(6) 0.0039(6) 0.0018(6) 0.0006(5)
O13 0.0096(7) 0.0211(8) 0.0161(7) 0.0032(6) 0.0012(6) 0.0092(6)
O14 0.0215(9) 0.0216(8) 0.0097(6) 0.0062(7) 0.0015(6) -0.0027(6)

loop_
_atom_site_label
_atom_site_occupancy
_atom_site_fract_x
_atom_site_fract_y
_atom_site_fract_z
_atom_site_U_iso_or_equiv
_atom_site_thermal_displace_type
_atom_site_calc_flag
_atom_site_type_symbol
Ni1 1 .80057(3) .21038(3) .00173(2) .00787(6) Uani d Ni
P1 1 .45945(6) -.06925(6) .16090(4) .00833(9) Uani d P
P2 1 .56827(6) .27257(6) .16260(4) .00721(9) Uani d P
P3 1 .99373(6) -.06185(6) .14203(4) .00717(9) Uani d P
P4 1 1.09090(6) .27879(7) .14675(4) .00781(9) Uani d P
P5 1 1.31132(6) .40437(7) .03340(4) .00851(9) Uani d P
O1 1 .8819(2) -.0086(2) .06170(10) .0116(3) Uani d O
O2 1 1.0828(2) .0980(2) .18770(10) .0130(3) Uani d O
O3 1 .9712(2) .3374(2) .07740(10) .0127(3) Uani d O
O4 1 .9063(2) .1930(2) -0.12370(10) .0115(3) Uani d O
O5 1 .4898(2) .1187(2) .19740(10) .0125(3) Uani d O
O6 1 1.2318(2) .2771(2) .10010(10) .0121(3) Uani d O
O7 1 .7048(2) .2406(2) .13090(10) .0121(3) Uani d O
O8 1 .6322(2) .0721(2) -.06200(10) .0142(3) Uani d O
O9 1 .3705(2) -0.1175(2) .25240(10) .0115(3) Uani d O
O10 1 .5761(2) .3936(2) .25550(10) .0147(3) Uani d O
O11 1 .5924(2) -0.1620(2) .17560(10) .0187(3) Uani d O
H11 1 .636(4) -0.243(5) .129(3) .050(10) Uiso d H
O12 1 .7157(2) .4244(2) -.06260(10) .0137(3) Uani d O
O13 1 .4687(2) .3544(2) .07240(10) .0157(3) Uani d O
O14 1 1.2867(2) .3570(2) -.07810(10) .0176(3) Uani d O

loop_
_atom_type_symbol
_atom_type_description
_atom_type_scat_dispersion_real
_atom_type_scat_dispersion_imag
_atom_type_scat_source
Ni Ni 0.3393 1.1124 'International Tables Vol C Tables 4.2.6.8 and 6.1.1.4'
P P 0.1023 0.0942 'International Tables Vol C Tables 4.2.6.8 and 6.1.1.4'
O O 0.0106 0.0060 'International Tables Vol C Tables 4.2.6.8 and 6.1.1.4'
H H 0.0000 0.0000 'International Tables Vol C Tables 4.2.6.8 and 6.1.1.4'

loop_
_geom_angle_atom_site_label_1
_geom_angle_atom_site_label_2
_geom_angle_atom_site_label_3
_geom_angle_site_symmetry_1
_geom_angle_site_symmetry_3
_geom_angle
_geom_angle_publ_flag
O7 Ni1 O4 . . 175.92(7) y
O7 Ni1 O12 . . 92.04(7) y
O4 Ni1 O12 . . 86.94(6) y
O7 Ni1 O1 . . 88.97(6) y
O4 Ni1 O1 . . 92.18(6) y
O12 Ni1 O1 . . 177.93(6) y
O7 Ni1 O8 . . 88.70(7) y
O4 Ni1 O8 . . 95.28(7) y
O12 Ni1 O8 . . 92.09(7) y
O1 Ni1 O8 . . 86.13(7) y
O7 Ni1 O3 . . 88.13(7) y
O4 Ni1 O3 . . 87.95(7) y
O12 Ni1 O3 . . 91.78(7) y
O1 Ni1 O3 . . 90.06(6) y
O8 Ni1 O3 . . 175.08(6) y
O8 P1 O11 3_655 . 121.60(10) y
O8 P1 O9 3_655 . 109.02(9) y
O11 P1 O9 . . 108.70(10) y
O8 P1 O5 3_655 . 110.01(9) y
O11 P1 O5 . . 108.40(10) y
O9 P1 O5 . . 96.02(9) y
O7 P2 O10 . . 112.10(10) y
O7 P2 O5 . . 115.850(10) y
O10 P2 O5 . . 104.72(9) y
O7 P2 O13 . . 110.87(9) y
O10 P2 O13 . . 106.50(10) y
O5 P2 O13 . . 106.16(9) y
O1 P3 O4 . 3_755 122.30(9) y
O1 P3 O10 . 2_645 107.80(10) y
O4 P3 O10 3_755 2_645 109.06(9) y
O1 P3 O2 . . 109.69(9) y
O4 P3 O2 3_755 . 107.50(10) y
O10 P3 O2 2_645 . 97.67(9) y
O3 P4 O2 . . 116.48(9) y
O3 P4 O9 . 2_655 115.75(9) y
O2 P4 O9 . 2_655 103.40(9) y
O3 P4 O6 . . 115.36(9) y
O2 P4 O6 . . 102.04(9) y
O9 P4 O6 2_655 . 101.71(9) y
O12 P5 O14 3_765 . 118.90(10) y
O12 P5 O13 3_765 1_655 110.50(10) y
O14 P5 O13 . 1_655 105.90(10) y
O12 P5 O6 3_765 . 110.49(9) y
O14 P5 O6 . . 109.50(10) y
O13 P5 O6 1_655 . 99.77(9) y
P3 O1 Ni1 . . 137.40(10) y
P4 O2 P3 . . 131.80(10) y
P4 O3 Ni1 . . 130.90(10) y
P3 O4 Ni1 3_755 . 125.85(9) y
P2 O5 P1 . . 138.30(10) y
P4 O6 P5 . . 135.00(10) y
P2 O7 Ni1 . . 141.30(10) y
P1 O8 Ni1 3_655 . 136.10(10) y
P4 O9 P1 2_645 . 131.30(10) y
P2 O10 P3 . 2_655 143.40(10) y
P1 O11 H11 . . 131.(2) y
P5 O12 Ni1 3_765 . 139.90(10) y
P2 O13 P5 . 1_455 144.70(10) y

loop_
_geom_bond_atom_site_label_1
_geom_bond_atom_site_label_2
_geom_bond_site_symmetry_2
_geom_bond_distance
_geom_bond_publ_flag
Ni1 O7 . 2.0314(15) y
Ni1 O4 . 2.0353(15) y
Ni1 O12 . 2.044(2) y
Ni1 O1 . 2.046(2) y
Ni1 O8 . 2.058(2) y
Ni1 O3 . 2.080(2) y
P1 O8 3_655 1.466(2) y
P1 O11 . 1.479(2) y
P1 O9 . 1.602(2) y
P1 O5 . 1.604(2) y
P2 O7 . 1.454(2) y
P2 O10 . 1.547(2) y
P2 O5 . 1.551(2) y
P2 O13 . 1.565(2) y
P3 O1 . 1.469(2) y
P3 O4 3_755 1.472(2) y
P3 O10 2_645 1.608(2) y
P3 O2 . 1.620(2) y
P4 O3 . 1.453(2) y
P4 O2 . 1.557(2) y
P4 O9 2_655 1.559(2) y
P4 O6 . 1.559(2) y
P5 O12 3_765 1.464(2) y
P5 O14 . 1.489(2) y
P5 O13 1_655 1.593(2) y
P5 O6 . 1.601(2) y
O4 P3 3_755 1.472(2) y
O8 P1 3_655 1.466(2) y
O9 P4 2_645 1.559(2) y
O10 P3 2_655 1.608(2) y
O11 H11 . 1.02(4) y
O12 P5 3_765 1.464(2) y
O13 P5 1_455 1.593(2) y

loop_
_geom_torsion_atom_site_label_1
_geom_torsion_atom_site_label_2
_geom_torsion_atom_site_label_3
_geom_torsion_atom_site_label_4
_geom_torsion_site_symmetry_1
_geom_torsion_site_symmetry_4
_geom_torsion
O4 P3 O1 Ni1 3_755 . -133.39(14)
O10 P3 O1 Ni1 2_645 . 99.1(2)
O2 P3 O1 Ni1 . . -6.2(2)
O7 Ni1 O1 P3 . . -75.7(2)
O4 Ni1 O1 P3 . . 100.4(2)
O12 Ni1 O1 P3 . . 165.2(18)
O8 Ni1 O1 P3 . . -164.4(2)
O3 Ni1 O1 P3 . . 12.5(2)
O3 P4 O2 P3 . . 23.7(2)
O9 P4 O2 P3 2_655 . 151.88(14)
O6 P4 O2 P3 . . -102.8(2)
O1 P3 O2 P4 . . -15.2(2)
O4 P3 O2 P4 3_755 . 119.86(15)
O10 P3 O2 P4 2_645 . -127.31(15)
O2 P4 O3 Ni1 . . -11.6(2)
O9 P4 O3 Ni1 2_655 . -133.45(12)
O6 P4 O3 Ni1 . . 108.00(13)
O7 Ni1 O3 P4 . . 86.83(14)
O4 Ni1 O3 P4 . . -94.31(13)
O12 Ni1 O3 P4 . . 178.81(13)
O1 Ni1 O3 P4 . . -2.14(13)
O8 Ni1 O3 P4 . . 36.9(9)
O7 Ni1 O4 P3 . 3_755 103.0(9)
O12 Ni1 O4 P3 . 3_755 178.59(13)
O1 Ni1 O4 P3 . 3_755 -3.29(13)
O8 Ni1 O4 P3 . 3_755 -89.59(13)
O3 Ni1 O4 P3 . 3_755 86.69(13)
O7 P2 O5 P1 . . -42.9(2)
O10 P2 O5 P1 . . -166.9(2)
O13 P2 O5 P1 . . 80.7(2)
O8 P1 O5 P2 3_655 . -67.9(2)
O11 P1 O5 P2 . . 67.3(2)
O9 P1 O5 P2 . . 179.3(2)
O3 P4 O6 P5 . . 45.4(2)
O2 P4 O6 P5 . . 172.71(15)
O9 P4 O6 P5 2_655 . -80.7(2)
O12 P5 O6 P4 3_765 . 33.8(2)
O14 P5 O6 P4 . . -99.0(2)
O13 P5 O6 P4 1_655 . 150.2(2)
O10 P2 O7 Ni1 . . -140.1(2)
O5 P2 O7 Ni1 . . 99.8(2)
O13 P2 O7 Ni1 . . -21.2(2)
O4 Ni1 O7 P2 . . 126.5(8)
O12 Ni1 O7 P2 . . 51.0(2)
O1 Ni1 O7 P2 . . -127.1(2)
O8 Ni1 O7 P2 . . -41.0(2)
O3 Ni1 O7 P2 . . 142.8(2)
O7 Ni1 O8 P1 . 3_655 131.0(2)
O4 Ni1 O8 P1 . 3_655 -48.1(2)
O12 Ni1 O8 P1 . 3_655 39.0(2)
O1 Ni1 O8 P1 . 3_655 -139.9(2)
O3 Ni1 O8 P1 . 3_655 -179.1(7)
O8 P1 O9 P4 3_655 2_645 143.00(14)
O11 P1 O9 P4 . 2_645 8.4(2)
O5 P1 O9 P4 . 2_645 -103.40(15)
O7 P2 O10 P3 . 2_655 -147.0(2)
O5 P2 O10 P3 . 2_655 -20.6(2)
O13 P2 O10 P3 . 2_655 91.6(2)
O7 Ni1 O12 P5 . 3_765 43.1(2)
O4 Ni1 O12 P5 . 3_765 -133.0(2)
O1 Ni1 O12 P5 . 3_765 162.2(18)
O8 Ni1 O12 P5 . 3_765 131.8(2)
O3 Ni1 O12 P5 . 3_765 -45.1(2)
O7 P2 O13 P5 . 1_455 168.1(2)
O10 P2 O13 P5 . 1_455 -69.7(2)
O5 P2 O13 P5 . 1_455 41.5(2)
